data_7155866
loop_
_publ_author_name
'Cant\'u-Reyes, Margarita'
'Alvarado-Beltr\'an, Isabel'
'Ballinas-Indil\'i, Ricardo'
'\'Alvarez-Toledano, Cecilio'
'Hern\'andez-Rodr\'iguez, Marcos'

_publ_section_title
;
 Stereodivergent Mannich reaction of bis(trimethylsilyl)ketene acetals
 with N-tert-butanesulfinyl imines by Lewis acid or Lewis base activation,
 a one-pot protocol to obtain chiral \b-amino acids
;
_journal_name_full 'Org. Biomol. Chem.'
_journal_paper_doi 10.1039/C7OB01853C
_journal_year 2017
_chemical_absolute_configuration rmad
_chemical_compound_source 'Organic synthesis'
_chemical_formula_moiety 'C15 H23 N O3 S'
_chemical_formula_sum 'C15 H23 N O3 S'
_chemical_formula_weight 297.40
_chemical_melting_point 414.5(15)
_chemical_name_systematic '(R,R)-3-(2-methylpropane-2-sulfinylamino)-2,2-dimethyl-3-phenylpropanoic acid'
_space_group_crystal_system monoclinic
_space_group_IT_number 5
_space_group_name_Hall 'C 2y'
_space_group_name_H-M_alt 'C 1 2 1'
_symmetry_space_group_name_Hall 'C 2y'
_symmetry_space_group_name_H-M 'C 1 2 1'
_atom_sites_solution_hydrogens mixed
_audit_block_doi 10.5517/ccdc.csd.cc1n4blq
_audit_creation_method SHELXL-2014/7
_audit_update_record
;
2016-12-19 deposited with the CCDC.
2017-09-06 downloaded from the CCDC.
;
_cell_angle_alpha 90
_cell_angle_beta 101.908(4)
_cell_angle_gamma 90
_cell_formula_units_Z 4
_cell_length_a 18.7982(16)
_cell_length_b 6.0423(5)
_cell_length_c 14.3040(12)
_cell_measurement_reflns_used 9892
_cell_measurement_temperature 150(2)
_cell_measurement_theta_max 68.32
_cell_measurement_theta_min 3.16
_cell_volume 1589.7(2)
_computing_cell_refinement 'APEX3 v2016.1 (Bruker, 2014)'
_computing_data_collection 'APEX3 v2016.1 (Bruker, 2014)'
_computing_data_reduction 'SAINT V8.37A  (Bruker, 2014)'
_computing_molecular_graphics 'XP V 5.1 (Bruker, 1998)'
_computing_structure_refinement 'SHELXL-2014/7 (Sheldrick, 2014)'
_computing_structure_solution 'SHELXS-2014 (Bruker, 2014)'
_diffrn_ambient_temperature 150(2)
_diffrn_measured_fraction_theta_full 1.000
_diffrn_measured_fraction_theta_max 1.000
_diffrn_measurement_device_type 'Bruker APEX-II CCD'
_diffrn_measurement_method '\f and \w scans'
_diffrn_radiation_type CuK\a
_diffrn_radiation_wavelength 1.54178
_diffrn_reflns_av_R_equivalents 0.0955
_diffrn_reflns_av_unetI/netI 0.0520
_diffrn_reflns_Laue_measured_fraction_full 1.000
_diffrn_reflns_Laue_measured_fraction_max 1.000
_diffrn_reflns_limit_h_max 22
_diffrn_reflns_limit_h_min -22
_diffrn_reflns_limit_k_max 7
_diffrn_reflns_limit_k_min -6
_diffrn_reflns_limit_l_max 17
_diffrn_reflns_limit_l_min -17
_diffrn_reflns_number 12570
_diffrn_reflns_point_group_measured_fraction_full 0.985
_diffrn_reflns_point_group_measured_fraction_max 0.983
_diffrn_reflns_theta_full 67.679
_diffrn_reflns_theta_max 68.311
_diffrn_reflns_theta_min 3.157
_diffrn_source 'micro-focus X-ray source'
_exptl_absorpt_coefficient_mu 1.867
_exptl_absorpt_correction_T_max 0.8892
_exptl_absorpt_correction_T_min 0.7874
_exptl_absorpt_correction_type analytical
_exptl_absorpt_process_details 'SHELXTL (Sheldrick, 2014)'
_exptl_crystal_colour colourless
_exptl_crystal_density_diffrn 1.243
_exptl_crystal_description Prism
_exptl_crystal_F_000 640
_exptl_crystal_recrystallization_method 'Re-crystallisation from solvent: DCM/Hexane '
_exptl_crystal_size_max 0.204
_exptl_crystal_size_mid 0.137
_exptl_crystal_size_min 0.086
_refine_diff_density_max 0.251
_refine_diff_density_min -0.200
_refine_diff_density_rms 0.052
_refine_ls_abs_structure_details
; 
 Flack x determined using 1028 quotients [(I+)-(I-)]/[(I+)+(I-)] 
 (Parsons, Flack and Wagner, Acta Cryst. B69 (2013) 249-259). 
;
_refine_ls_abs_structure_Flack -0.01(2)
_refine_ls_extinction_method none
_refine_ls_goodness_of_fit_ref 1.139
_refine_ls_hydrogen_treatment mixed
_refine_ls_matrix_type full
_refine_ls_number_parameters 192
_refine_ls_number_reflns 2874
_refine_ls_number_restraints 3
_refine_ls_restrained_S_all 1.139
_refine_ls_R_factor_all 0.0455
_refine_ls_R_factor_gt 0.0415
_refine_ls_shift/su_max 0.000
_refine_ls_shift/su_mean 0.000
_refine_ls_structure_factor_coef Fsqd
_refine_ls_weighting_details 'w=1/[\s^2^(Fo^2^)+(0.0252P)^2^+1.7462P] where P=(Fo^2^+2Fc^2^)/3'
_refine_ls_weighting_scheme calc
_refine_ls_wR_factor_gt 0.0959
_refine_ls_wR_factor_ref 0.0994
_reflns_Friedel_coverage 0.782
_reflns_Friedel_fraction_full 0.966
_reflns_Friedel_fraction_max 0.963
_reflns_number_gt 2647
_reflns_number_total 2874
_reflns_threshold_expression 'I > 2\s(I)'
_cod_data_source_file c7ob01853c2.cif
_cod_data_source_block 266HRM16
_cod_depositor_comments
;
The following automatic conversions were performed:

'_chemical_melting_point' value '413-416' was changed to '414.5(15)'
- the average value was taken and precision was estimated.

'_exptl_absorpt_correction_type' value 'Analytical' changed to
'analytical' according to
/home/data/users/saulius/crontab/automatic-downloads/rss-feeds/RSC/lib/dictionaries/cif_core.dic
dictionary named 'cif_core.dic' version 2.4.2 from 2011-04-26.

Automatic conversion script
Id: cif_fix_values 4973 2017-02-22 13:04:09Z antanas 
;
_cod_database_code 7155866
_shelx_shelxl_version_number 2014/7
_shelx_space_group_comment
; 
The symmetry employed for this shelxl refinement is uniquely defined 
by the following loop, which should always be used as a source of 
symmetry information in preference to the above space-group names. 
They are only intended as comments. 
;
_shelx_estimated_absorpt_t_min 0.702
_shelx_estimated_absorpt_t_max 0.856

loop_
_space_group_symop_operation_xyz
'x, y, z'
'-x, y, -z'
'x+1/2, y+1/2, z'
'-x+1/2, y+1/2, -z'

loop_
_atom_site_label
_atom_site_type_symbol
_atom_site_fract_x
_atom_site_fract_y
_atom_site_fract_z
_atom_site_U_iso_or_equiv
_atom_site_adp_type
_atom_site_occupancy
_atom_site_site_symmetry_order
_atom_site_calc_flag
_atom_site_refinement_flags_posn
_atom_site_refinement_flags_adp
S1 S 0.66019(4) 0.49569(14) 0.22708(5) 0.0252(2) Uani 1 1 d . .
O1 O 0.78625(17) 0.4543(5) 0.48731(19) 0.0439(8) Uani 1 1 d . .
O2 O 0.86993(16) 0.2027(5) 0.54617(19) 0.0388(7) Uani 1 1 d D .
H2 H 0.859(2) 0.222(8) 0.6008(18) 0.047 Uiso 1 1 d D U
O3 O 0.65470(15) 0.7061(5) 0.28044(19) 0.0345(7) Uani 1 1 d . .
N1 N 0.71685(16) 0.3190(5) 0.2941(2) 0.0262(7) Uani 1 1 d D .
H1 H 0.708(2) 0.310(7) 0.3533(14) 0.031 Uiso 1 1 d D U
C1 C 0.8285(2) 0.3135(6) 0.4758(3) 0.0283(8) Uani 1 1 d . .
C2 C 0.8445(2) 0.2454(7) 0.3787(3) 0.0268(8) Uani 1 1 d . .
C3 C 0.79434(19) 0.3795(6) 0.2980(2) 0.0235(8) Uani 1 1 d . .
H3 H 0.8004 0.5403 0.3143 0.028 Uiso 1 1 calc R U
C4 C 0.8365(2) -0.0060(8) 0.3653(3) 0.0357(8) Uani 1 1 d . .
H4A H 0.8683 -0.0812 0.4188 0.054 Uiso 1 1 calc R U
H4B H 0.8500 -0.0488 0.3053 0.054 Uiso 1 1 calc R U
H4C H 0.7859 -0.0486 0.3635 0.054 Uiso 1 1 calc R U
C5 C 0.9239(2) 0.3133(8) 0.3811(3) 0.0390(10) Uani 1 1 d . .
H5A H 0.9297 0.4722 0.3941 0.059 Uiso 1 1 calc R U
H5B H 0.9363 0.2803 0.3193 0.059 Uiso 1 1 calc R U
H5C H 0.9564 0.2305 0.4316 0.059 Uiso 1 1 calc R U
C6 C 0.81219(19) 0.3455(6) 0.2003(3) 0.0253(8) Uani 1 1 d . .
C7 C 0.85269(18) 0.5043(8) 0.1648(2) 0.0292(7) Uani 1 1 d . .
H7 H 0.8673 0.6340 0.2012 0.035 Uiso 1 1 calc R U
C8 C 0.8723(2) 0.4779(9) 0.0772(3) 0.0364(9) Uani 1 1 d . .
H8 H 0.9002 0.5889 0.0542 0.044 Uiso 1 1 calc R U
C9 C 0.8516(2) 0.2916(8) 0.0237(3) 0.0359(10) Uani 1 1 d . .
H9 H 0.8656 0.2719 -0.0359 0.043 Uiso 1 1 calc R U
C10 C 0.8099(2) 0.1318(7) 0.0573(3) 0.0344(9) Uani 1 1 d . .
H10 H 0.7948 0.0033 0.0202 0.041 Uiso 1 1 calc R U
C11 C 0.7904(2) 0.1596(7) 0.1446(3) 0.0290(8) Uani 1 1 d . .
H11 H 0.7616 0.0500 0.1668 0.035 Uiso 1 1 calc R U
C12 C 0.5741(2) 0.3440(7) 0.2212(3) 0.0297(8) Uani 1 1 d . .
C13 C 0.5775(2) 0.1498(8) 0.1556(3) 0.0425(11) Uani 1 1 d . .
H13A H 0.6161 0.0483 0.1858 0.064 Uiso 1 1 calc R U
H13B H 0.5878 0.2033 0.0951 0.064 Uiso 1 1 calc R U
H13C H 0.5308 0.0718 0.1433 0.064 Uiso 1 1 calc R U
C14 C 0.5637(2) 0.2693(8) 0.3185(3) 0.0446(11) Uani 1 1 d . .
H14A H 0.5153 0.2036 0.3125 0.067 Uiso 1 1 calc R U
H14B H 0.5683 0.3968 0.3617 0.067 Uiso 1 1 calc R U
H14C H 0.6008 0.1590 0.3444 0.067 Uiso 1 1 calc R U
C15 C 0.5157(2) 0.5092(9) 0.1751(3) 0.0440(10) Uani 1 1 d . .
H15A H 0.5248 0.5556 0.1130 0.066 Uiso 1 1 calc R U
H15B H 0.5170 0.6388 0.2166 0.066 Uiso 1 1 calc R U
H15C H 0.4677 0.4390 0.1661 0.066 Uiso 1 1 calc R U

loop_
_atom_site_aniso_label
_atom_site_aniso_U_11
_atom_site_aniso_U_22
_atom_site_aniso_U_33
_atom_site_aniso_U_23
_atom_site_aniso_U_13
_atom_site_aniso_U_12
S1 0.0257(4) 0.0289(4) 0.0213(4) 0.0030(4) 0.0059(3) 0.0019(4)
O1 0.0538(18) 0.048(2) 0.0302(14) 0.0002(13) 0.0098(13) 0.0190(15)
O2 0.0430(17) 0.0465(18) 0.0258(14) 0.0057(14) 0.0043(12) 0.0092(14)
O3 0.0387(16) 0.0318(16) 0.0316(14) 0.0012(12) 0.0039(12) 0.0012(12)
N1 0.0238(15) 0.0328(18) 0.0232(15) 0.0032(14) 0.0077(12) -0.0013(14)
C1 0.030(2) 0.027(2) 0.0269(19) 0.0017(16) 0.0042(15) -0.0042(17)
C2 0.0266(19) 0.030(2) 0.0229(17) 0.0011(15) 0.0041(14) 0.0010(15)
C3 0.0233(18) 0.0221(19) 0.0246(18) -0.0017(15) 0.0039(14) -0.0025(14)
C4 0.043(2) 0.0271(19) 0.0353(19) -0.001(2) 0.0038(16) 0.010(2)
C5 0.023(2) 0.057(3) 0.036(2) 0.003(2) 0.0030(17) 0.000(2)
C6 0.0191(17) 0.030(2) 0.0252(18) 0.0002(15) 0.0014(14) 0.0033(15)
C7 0.0289(17) 0.0341(19) 0.0241(16) -0.002(2) 0.0042(13) -0.004(2)
C8 0.0290(18) 0.050(3) 0.0304(18) 0.004(2) 0.0066(15) -0.009(2)
C9 0.031(2) 0.052(3) 0.0254(19) -0.0030(19) 0.0079(16) 0.0042(19)
C10 0.033(2) 0.036(2) 0.031(2) -0.0100(17) 0.0001(16) 0.0037(18)
C11 0.0238(18) 0.030(2) 0.033(2) -0.0033(16) 0.0055(15) -0.0025(15)
C12 0.0221(18) 0.034(2) 0.032(2) -0.0023(17) 0.0037(15) 0.0016(16)
C13 0.038(2) 0.041(3) 0.044(3) -0.012(2) -0.0014(19) -0.001(2)
C14 0.042(2) 0.053(3) 0.042(2) 0.001(2) 0.016(2) -0.017(2)
C15 0.0277(19) 0.038(2) 0.064(3) 0.002(3) 0.0052(18) 0.007(2)

loop_
_atom_type_symbol
_atom_type_description
_atom_type_scat_dispersion_real
_atom_type_scat_dispersion_imag
_atom_type_scat_source
C C 0.0181 0.0091 'International Tables Vol C Tables 4.2.6.8 and 6.1.1.4'
H H 0.0000 0.0000 'International Tables Vol C Tables 4.2.6.8 and 6.1.1.4'
N N 0.0311 0.0180 'International Tables Vol C Tables 4.2.6.8 and 6.1.1.4'
O O 0.0492 0.0322 'International Tables Vol C Tables 4.2.6.8 and 6.1.1.4'
S S 0.3331 0.5567 'International Tables Vol C Tables 4.2.6.8 and 6.1.1.4'

loop_
_citation_id
_citation_doi
_citation_year
1 10.1039/C7OB01853C 2017

loop_
_geom_angle_atom_site_label_1
_geom_angle_atom_site_label_2
_geom_angle_atom_site_label_3
_geom_angle
O3 S1 N1 110.75(16)
O3 S1 C12 107.02(17)
N1 S1 C12 99.11(17)
C1 O2 H2 114(3)
C3 N1 S1 111.6(2)
C3 N1 H1 110(3)
S1 N1 H1 111(3)
O1 C1 O2 123.9(4)
O1 C1 C2 125.0(3)
O2 C1 C2 111.0(3)
C4 C2 C1 110.2(3)
C4 C2 C5 109.6(3)
C1 C2 C5 106.1(3)
C4 C2 C3 113.2(3)
C1 C2 C3 109.2(3)
C5 C2 C3 108.3(3)
N1 C3 C6 109.4(3)
N1 C3 C2 109.7(3)
C6 C3 C2 113.4(3)
N1 C3 H3 108.1
C6 C3 H3 108.1
C2 C3 H3 108.1
C2 C4 H4A 109.5
C2 C4 H4B 109.5
H4A C4 H4B 109.5
C2 C4 H4C 109.5
H4A C4 H4C 109.5
H4B C4 H4C 109.5
C2 C5 H5A 109.5
C2 C5 H5B 109.5
H5A C5 H5B 109.5
C2 C5 H5C 109.5
H5A C5 H5C 109.5
H5B C5 H5C 109.5
C7 C6 C11 117.9(3)
C7 C6 C3 119.1(3)
C11 C6 C3 122.9(3)
C6 C7 C8 121.4(4)
C6 C7 H7 119.3
C8 C7 H7 119.3
C9 C8 C7 120.0(4)
C9 C8 H8 120.0
C7 C8 H8 120.0
C8 C9 C10 119.5(4)
C8 C9 H9 120.2
C10 C9 H9 120.2
C11 C10 C9 120.1(4)
C11 C10 H10 120.0
C9 C10 H10 120.0
C10 C11 C6 121.0(4)
C10 C11 H11 119.5
C6 C11 H11 119.5
C14 C12 C13 111.7(4)
C14 C12 C15 112.0(4)
C13 C12 C15 110.9(3)
C14 C12 S1 112.6(3)
C13 C12 S1 105.3(3)
C15 C12 S1 103.9(3)
C12 C13 H13A 109.5
C12 C13 H13B 109.5
H13A C13 H13B 109.5
C12 C13 H13C 109.5
H13A C13 H13C 109.5
H13B C13 H13C 109.5
C12 C14 H14A 109.5
C12 C14 H14B 109.5
H14A C14 H14B 109.5
C12 C14 H14C 109.5
H14A C14 H14C 109.5
H14B C14 H14C 109.5
C12 C15 H15A 109.5
C12 C15 H15B 109.5
H15A C15 H15B 109.5
C12 C15 H15C 109.5
H15A C15 H15C 109.5
H15B C15 H15C 109.5

loop_
_geom_bond_atom_site_label_1
_geom_bond_atom_site_label_2
_geom_bond_distance
S1 O3 1.497(3)
S1 N1 1.665(3)
S1 C12 1.846(4)
O1 C1 1.198(5)
O2 C1 1.321(5)
O2 H2 0.858(14)
N1 C3 1.492(4)
N1 H1 0.899(13)
C1 C2 1.537(5)
C2 C4 1.534(6)
C2 C5 1.543(5)
C2 C3 1.558(5)
C3 C6 1.516(5)
C3 H3 1.0000
C4 H4A 0.9800
C4 H4B 0.9800
C4 H4C 0.9800
C5 H5A 0.9800
C5 H5B 0.9800
C5 H5C 0.9800
C6 C7 1.385(5)
C6 C11 1.390(5)
C7 C8 1.387(5)
C7 H7 0.9500
C8 C9 1.371(6)
C8 H8 0.9500
C9 C10 1.390(6)
C9 H9 0.9500
C10 C11 1.382(5)
C10 H10 0.9500
C11 H11 0.9500
C12 C14 1.513(6)
C12 C13 1.513(6)
C12 C15 1.530(6)
C13 H13A 0.9800
C13 H13B 0.9800
C13 H13C 0.9800
C14 H14A 0.9800
C14 H14B 0.9800
C14 H14C 0.9800
C15 H15A 0.9800
C15 H15B 0.9800
C15 H15C 0.9800

loop_
_geom_hbond_atom_site_label_D
_geom_hbond_atom_site_label_H
_geom_hbond_atom_site_label_A
_geom_hbond_distance_DH
_geom_hbond_distance_HA
_geom_hbond_distance_DA
_geom_hbond_angle_DHA
_geom_hbond_site_symmetry_A
O2 H2 S1 0.858(14) 2.90(3) 3.628(3) 143(4) 4_646
O2 H2 O3 0.858(14) 1.772(18) 2.615(4) 167(5) 4_646
N1 H1 O1 0.899(13) 2.33(3) 2.919(4) 123(3) .

loop_
_geom_torsion_atom_site_label_1
_geom_torsion_atom_site_label_2
_geom_torsion_atom_site_label_3
_geom_torsion_atom_site_label_4
_geom_torsion
O3 S1 N1 C3 -77.5(3)
C12 S1 N1 C3 170.3(2)
O1 C1 C2 C4 -127.8(4)
O2 C1 C2 C4 54.9(4)
O1 C1 C2 C5 113.7(4)
O2 C1 C2 C5 -63.7(4)
O1 C1 C2 C3 -2.8(5)
O2 C1 C2 C3 179.8(3)
S1 N1 C3 C6 -68.0(3)
S1 N1 C3 C2 167.1(2)
C4 C2 C3 N1 58.7(4)
C1 C2 C3 N1 -64.5(4)
C5 C2 C3 N1 -179.6(3)
C4 C2 C3 C6 -64.0(4)
C1 C2 C3 C6 172.9(3)
C5 C2 C3 C6 57.8(4)
N1 C3 C6 C7 136.8(3)
C2 C3 C6 C7 -100.4(4)
N1 C3 C6 C11 -44.0(5)
C2 C3 C6 C11 78.8(4)
C11 C6 C7 C8 -1.2(6)
C3 C6 C7 C8 178.0(4)
C6 C7 C8 C9 0.0(6)
C7 C8 C9 C10 1.0(6)
C8 C9 C10 C11 -0.8(6)
C9 C10 C11 C6 -0.4(6)
C7 C6 C11 C10 1.4(5)
C3 C6 C11 C10 -177.8(4)
O3 S1 C12 C14 -65.7(3)
N1 S1 C12 C14 49.4(3)
O3 S1 C12 C13 172.4(3)
N1 S1 C12 C13 -72.5(3)
O3 S1 C12 C15 55.7(3)
N1 S1 C12 C15 170.8(3)
